data_7700872
loop_
_publ_author_name
'Liu, Liu Leo'
'Zhou, Jiliang'
'Kim, Youngsuk'
'Cao, Levy L.'
'Stephan, Douglas W.'

_publ_section_title
;
 Oligomerization of phosphaalkynes mediated by bulky N-heterocyclic
 carbenes: avenues to novel phosphorus frameworks.
;
_journal_issue 38
_journal_name_full 'Dalton transactions (Cambridge, England : 2003)'
_journal_page_first 14242
_journal_page_last 14245
_journal_paper_doi 10.1039/c9dt03185e
_journal_volume 48
_journal_year 2019
_chemical_formula_sum 'C36 H51 N2 P3'
_chemical_formula_weight 604.69
_space_group_crystal_system monoclinic
_space_group_IT_number 14
_space_group_name_Hall '-P 2ybc'
_space_group_name_H-M_alt 'P 1 21/c 1'
_symmetry_space_group_name_Hall '-P 2ybc'
_symmetry_space_group_name_H-M 'P 1 21/c 1'
_atom_sites_solution_hydrogens geom
_audit_creation_method SHELXL-2014/7
_audit_update_record
;
2019-05-30 deposited with the CCDC.    2019-08-21 downloaded from the CCDC.
;
_cell_angle_alpha 90
_cell_angle_beta 95.572(12)
_cell_angle_gamma 90
_cell_formula_units_Z 4
_cell_length_a 14.690(8)
_cell_length_b 12.143(7)
_cell_length_c 19.672(10)
_cell_measurement_reflns_used 9894
_cell_measurement_temperature 150(2)
_cell_measurement_theta_max 25.21
_cell_measurement_theta_min 2.18
_cell_volume 3493(3)
_computing_cell_refinement 'Bruker SAINT'
_computing_data_collection 'Bruker APEX2'
_computing_data_reduction 'Bruker SAINT'
_computing_molecular_graphics 'Ortep 3'
_computing_structure_refinement 'SHELXL-2014/7 (Sheldrick, 2014)'
_computing_structure_solution 'SHELXT-2014/4 (Sheldrick, 2015)'
_diffrn_ambient_temperature 150(2)
_diffrn_measured_fraction_theta_full 0.995
_diffrn_measured_fraction_theta_max 0.995
_diffrn_measurement_device_type 'Bruker APEX-II CCD'
_diffrn_measurement_method '\f and \w scans'
_diffrn_radiation_type MoK\a
_diffrn_radiation_wavelength 0.71073
_diffrn_reflns_av_R_equivalents 0.0846
_diffrn_reflns_av_unetI/netI 0.0475
_diffrn_reflns_Laue_measured_fraction_full 0.995
_diffrn_reflns_Laue_measured_fraction_max 0.995
_diffrn_reflns_limit_h_max 17
_diffrn_reflns_limit_h_min -17
_diffrn_reflns_limit_k_max 14
_diffrn_reflns_limit_k_min -13
_diffrn_reflns_limit_l_max 22
_diffrn_reflns_limit_l_min -23
_diffrn_reflns_number 52295
_diffrn_reflns_point_group_measured_fraction_full 0.995
_diffrn_reflns_point_group_measured_fraction_max 0.995
_diffrn_reflns_theta_full 25.093
_diffrn_reflns_theta_max 25.093
_diffrn_reflns_theta_min 2.389
_exptl_absorpt_coefficient_mu 0.196
_exptl_absorpt_correction_T_max 0.7453
_exptl_absorpt_correction_T_min 0.6274
_exptl_absorpt_correction_type multi-scan
_exptl_absorpt_process_details
;
multi-scan from symmetry-related measurements
Sortav (Blessing 1995)
;
_exptl_crystal_colour organge
_exptl_crystal_density_diffrn 1.150
_exptl_crystal_description block
_exptl_crystal_F_000 1304
_exptl_crystal_size_max 0.13
_exptl_crystal_size_mid 0.11
_exptl_crystal_size_min 0.08
_refine_diff_density_max 0.709
_refine_diff_density_min -0.394
_refine_diff_density_rms 0.068
_refine_ls_extinction_method none
_refine_ls_goodness_of_fit_ref 1.065
_refine_ls_hydrogen_treatment constr
_refine_ls_matrix_type full
_refine_ls_number_parameters 370
_refine_ls_number_reflns 6197
_refine_ls_number_restraints 0
_refine_ls_restrained_S_all 1.065
_refine_ls_R_factor_all 0.0970
_refine_ls_R_factor_gt 0.0573
_refine_ls_shift/su_max 0.000
_refine_ls_shift/su_mean 0.000
_refine_ls_structure_factor_coef Fsqd
_refine_ls_weighting_details 'w=1/[\s^2^(Fo^2^)+(0.0750P)^2^+4.3760P] where P=(Fo^2^+2Fc^2^)/3'
_refine_ls_weighting_scheme calc
_refine_ls_wR_factor_gt 0.1415
_refine_ls_wR_factor_ref 0.1686
_reflns_Friedel_coverage 0.000
_reflns_number_gt 4267
_reflns_number_total 6197
_reflns_threshold_expression 'I > 2\s(I)'
_cod_data_source_file c9dt03185e2.cif
_cod_data_source_block 4
_cod_depositor_comments 'Adding full bibliography for 7700871--7700873.cif.'
_cod_database_code 7700872
_shelx_shelxl_version_number 2014/7
_shelx_space_group_comment
;
The symmetry employed for this shelxl refinement is uniquely defined
by the following loop, which should always be used as a source of
symmetry information in preference to the above space-group names.
They are only intended as comments.
;

loop_
_space_group_symop_operation_xyz
'x, y, z'
'-x, y+1/2, -z+1/2'
'-x, -y, -z'
'x, -y-1/2, z-1/2'

loop_
_atom_site_label
_atom_site_type_symbol
_atom_site_fract_x
_atom_site_fract_y
_atom_site_fract_z
_atom_site_U_iso_or_equiv
_atom_site_adp_type
_atom_site_occupancy
_atom_site_site_symmetry_order
_atom_site_calc_flag
_atom_site_refinement_flags_posn
_atom_site_refinement_flags_adp
P1 P 0.28626(6) 0.90108(7) 0.33589(4) 0.0297(2) Uani 1 1 d . .
P2 P 0.41913(6) 0.95011(8) 0.32773(4) 0.0331(2) Uani 1 1 d . .
P3 P 0.34545(6) 0.78344(8) 0.22181(4) 0.0345(2) Uani 1 1 d . .
N1 N 0.27751(18) 0.8427(2) 0.48344(13) 0.0284(6) Uani 1 1 d . .
N2 N 0.27257(19) 1.0129(2) 0.52113(13) 0.0318(6) Uani 1 1 d . .
C1 C 0.2551(2) 0.9505(3) 0.46185(15) 0.0257(7) Uani 1 1 d . .
C2 C 0.3091(2) 0.9455(3) 0.57479(17) 0.0380(8) Uani 1 1 d . .
H2A H 0.3281 0.9692 0.6200 0.046 Uiso 1 1 calc R U
C3 C 0.3128(2) 0.8434(3) 0.55218(16) 0.0354(8) Uani 1 1 d . .
H3A H 0.3353 0.7814 0.5780 0.043 Uiso 1 1 calc R U
C4 C 0.2758(2) 1.1299(3) 0.53361(16) 0.0326(8) Uani 1 1 d . .
C5 C 0.3519(2) 1.1898(3) 0.51850(17) 0.0355(8) Uani 1 1 d . .
C6 C 0.3562(3) 1.3005(3) 0.53617(19) 0.0430(9) Uani 1 1 d . .
H6A H 0.4062 1.3433 0.5238 0.052 Uiso 1 1 calc R U
C7 C 0.2902(3) 1.3504(3) 0.57110(19) 0.0476(10) Uani 1 1 d . .
C8 C 0.2188(3) 1.2873(3) 0.58820(19) 0.0461(10) Uani 1 1 d . .
H8A H 0.1734 1.3208 0.6126 0.055 Uiso 1 1 calc R U
C9 C 0.2098(2) 1.1767(3) 0.57144(17) 0.0391(9) Uani 1 1 d . .
C10 C 0.4284(2) 1.1347(3) 0.48659(19) 0.0421(9) Uani 1 1 d . .
H10A H 0.4129 1.0571 0.4778 0.063 Uiso 1 1 calc R U
H10B H 0.4376 1.1713 0.4434 0.063 Uiso 1 1 calc R U
H10C H 0.4846 1.1395 0.5176 0.063 Uiso 1 1 calc R U
C11 C 0.2994(4) 1.4702(3) 0.5930(3) 0.0708(14) Uani 1 1 d . .
H11A H 0.3543 1.5019 0.5762 0.106 Uiso 1 1 calc R U
H11B H 0.2454 1.5113 0.5739 0.106 Uiso 1 1 calc R U
H11C H 0.3043 1.4748 0.6429 0.106 Uiso 1 1 calc R U
C12 C 0.1343(3) 1.1086(4) 0.5962(2) 0.0514(10) Uani 1 1 d . .
H12A H 0.1387 1.0329 0.5794 0.077 Uiso 1 1 calc R U
H12B H 0.1400 1.1084 0.6462 0.077 Uiso 1 1 calc R U
H12C H 0.0750 1.1400 0.5790 0.077 Uiso 1 1 calc R U
C13 C 0.2327(2) 0.7426(3) 0.45928(16) 0.0308(7) Uani 1 1 d . .
C14 C 0.2837(2) 0.6576(3) 0.43350(17) 0.0347(8) Uani 1 1 d . .
C15 C 0.2392(3) 0.5587(3) 0.41846(19) 0.0445(9) Uani 1 1 d . .
H15A H 0.2724 0.5003 0.4003 0.053 Uiso 1 1 calc R U
C16 C 0.1489(3) 0.5412(3) 0.4287(2) 0.0466(10) Uani 1 1 d . .
C17 C 0.1022(3) 0.6259(3) 0.45627(19) 0.0436(9) Uani 1 1 d . .
H17A H 0.0404 0.6145 0.4649 0.052 Uiso 1 1 calc R U
C18 C 0.1425(2) 0.7274(3) 0.47192(17) 0.0337(8) Uani 1 1 d . .
C19 C 0.3826(3) 0.6699(3) 0.4245(2) 0.0470(10) Uani 1 1 d . .
H19A H 0.4026 0.7447 0.4375 0.070 Uiso 1 1 calc R U
H19B H 0.4180 0.6165 0.4535 0.070 Uiso 1 1 calc R U
H19C H 0.3924 0.6568 0.3766 0.070 Uiso 1 1 calc R U
C20 C 0.1040(4) 0.4316(4) 0.4122(3) 0.0742(15) Uani 1 1 d . .
H20A H 0.1478 0.3822 0.3931 0.111 Uiso 1 1 calc R U
H20B H 0.0843 0.3991 0.4540 0.111 Uiso 1 1 calc R U
H20C H 0.0507 0.4421 0.3788 0.111 Uiso 1 1 calc R U
C21 C 0.0899(3) 0.8170(3) 0.5033(2) 0.0438(9) Uani 1 1 d . .
H21A H 0.0277 0.7914 0.5083 0.066 Uiso 1 1 calc R U
H21B H 0.1205 0.8361 0.5482 0.066 Uiso 1 1 calc R U
H21C H 0.0874 0.8822 0.4737 0.066 Uiso 1 1 calc R U
C22 C 0.2273(2) 0.9780(3) 0.39359(15) 0.0278(7) Uani 1 1 d . .
C23 C 0.1771(2) 1.0834(3) 0.36627(16) 0.0319(8) Uani 1 1 d . .
C24 C 0.1000(2) 1.1132(3) 0.40919(19) 0.0413(9) Uani 1 1 d . .
H24A H 0.0591 1.0499 0.4116 0.062 Uiso 1 1 calc R U
H24B H 0.1257 1.1334 0.4554 0.062 Uiso 1 1 calc R U
H24C H 0.0655 1.1756 0.3882 0.062 Uiso 1 1 calc R U
C25 C 0.2418(3) 1.1811(3) 0.36168(19) 0.0429(9) Uani 1 1 d . .
H25A H 0.2911 1.1606 0.3339 0.064 Uiso 1 1 calc R U
H25B H 0.2079 1.2437 0.3405 0.064 Uiso 1 1 calc R U
H25C H 0.2681 1.2016 0.4077 0.064 Uiso 1 1 calc R U
C26 C 0.1320(3) 1.0650(3) 0.29300(18) 0.0494(10) Uani 1 1 d . .
H26A H 0.1790 1.0455 0.2630 0.074 Uiso 1 1 calc R U
H26B H 0.0872 1.0052 0.2931 0.074 Uiso 1 1 calc R U
H26C H 0.1010 1.1327 0.2764 0.074 Uiso 1 1 calc R U
C27 C 0.4338(2) 0.8650(3) 0.25864(15) 0.0317(8) Uani 1 1 d . .
C28 C 0.5281(2) 0.8597(3) 0.23218(17) 0.0389(9) Uani 1 1 d . .
C29 C 0.5912(3) 0.7894(4) 0.2801(2) 0.0628(13) Uani 1 1 d . .
H29A H 0.5659 0.7149 0.2821 0.094 Uiso 1 1 calc R U
H29B H 0.6517 0.7859 0.2632 0.094 Uiso 1 1 calc R U
H29C H 0.5966 0.8221 0.3259 0.094 Uiso 1 1 calc R U
C30 C 0.5677(3) 0.9755(4) 0.2292(2) 0.0648(13) Uani 1 1 d . .
H30A H 0.5272 1.0211 0.1983 0.097 Uiso 1 1 calc R U
H30B H 0.5732 1.0079 0.2750 0.097 Uiso 1 1 calc R U
H30C H 0.6283 0.9718 0.2124 0.097 Uiso 1 1 calc R U
C31 C 0.5229(3) 0.8117(4) 0.16021(19) 0.0534(11) Uani 1 1 d . .
H31A H 0.4822 0.8571 0.1293 0.080 Uiso 1 1 calc R U
H31B H 0.5842 0.8108 0.1444 0.080 Uiso 1 1 calc R U
H31C H 0.4991 0.7364 0.1607 0.080 Uiso 1 1 calc R U
C32 C 0.2544(2) 0.8137(3) 0.26918(15) 0.0313(8) Uani 1 1 d . .
C33 C 0.1612(2) 0.7618(3) 0.24596(17) 0.0371(8) Uani 1 1 d . .
C34 C 0.0940(3) 0.7688(3) 0.29966(19) 0.0448(9) Uani 1 1 d . .
H34A H 0.0849 0.8461 0.3116 0.067 Uiso 1 1 calc R U
H34B H 0.0354 0.7366 0.2816 0.067 Uiso 1 1 calc R U
H34C H 0.1182 0.7281 0.3405 0.067 Uiso 1 1 calc R U
C35 C 0.1727(3) 0.6398(3) 0.2294(2) 0.0519(11) Uani 1 1 d . .
H35A H 0.2158 0.6321 0.1947 0.078 Uiso 1 1 calc R U
H35B H 0.1962 0.6003 0.2709 0.078 Uiso 1 1 calc R U
H35C H 0.1133 0.6088 0.2120 0.078 Uiso 1 1 calc R U
C36 C 0.1215(3) 0.8199(4) 0.17978(18) 0.0502(10) Uani 1 1 d . .
H36A H 0.1654 0.8150 0.1455 0.075 Uiso 1 1 calc R U
H36B H 0.0641 0.7842 0.1624 0.075 Uiso 1 1 calc R U
H36C H 0.1099 0.8975 0.1895 0.075 Uiso 1 1 calc R U

loop_
_atom_site_aniso_label
_atom_site_aniso_U_11
_atom_site_aniso_U_22
_atom_site_aniso_U_33
_atom_site_aniso_U_23
_atom_site_aniso_U_13
_atom_site_aniso_U_12
P1 0.0308(5) 0.0354(5) 0.0236(4) -0.0061(4) 0.0053(3) -0.0003(4)
P2 0.0331(5) 0.0396(5) 0.0273(4) -0.0079(4) 0.0055(4) -0.0020(4)
P3 0.0367(5) 0.0411(5) 0.0260(4) -0.0094(4) 0.0051(4) 0.0001(4)
N1 0.0354(15) 0.0272(15) 0.0225(13) -0.0007(11) 0.0018(11) 0.0024(12)
N2 0.0407(16) 0.0318(16) 0.0227(13) -0.0039(12) 0.0022(11) -0.0004(13)
C1 0.0242(16) 0.0282(17) 0.0255(16) -0.0026(14) 0.0059(12) 0.0016(13)
C2 0.049(2) 0.043(2) 0.0209(16) 0.0003(16) -0.0002(15) 0.0013(17)
C3 0.041(2) 0.040(2) 0.0250(17) 0.0053(15) -0.0010(14) 0.0031(16)
C4 0.040(2) 0.0314(19) 0.0254(17) -0.0045(14) 0.0000(14) 0.0015(15)
C5 0.039(2) 0.039(2) 0.0280(17) -0.0045(15) -0.0012(14) -0.0023(16)
C6 0.049(2) 0.037(2) 0.042(2) -0.0024(17) -0.0035(17) -0.0055(18)
C7 0.066(3) 0.037(2) 0.037(2) -0.0090(17) -0.0079(19) 0.006(2)
C8 0.052(2) 0.046(2) 0.040(2) -0.0138(18) 0.0044(18) 0.0109(19)
C9 0.042(2) 0.046(2) 0.0288(18) -0.0067(16) 0.0032(15) 0.0055(17)
C10 0.038(2) 0.047(2) 0.042(2) -0.0026(18) 0.0060(16) -0.0028(17)
C11 0.099(4) 0.038(2) 0.072(3) -0.017(2) -0.005(3) 0.005(2)
C12 0.050(2) 0.064(3) 0.042(2) -0.006(2) 0.0163(18) 0.004(2)
C13 0.0350(19) 0.0323(19) 0.0251(16) 0.0018(14) 0.0023(14) 0.0021(15)
C14 0.041(2) 0.0319(19) 0.0316(18) -0.0003(15) 0.0035(15) 0.0068(16)
C15 0.054(2) 0.032(2) 0.048(2) -0.0054(17) 0.0080(18) 0.0045(18)
C16 0.056(3) 0.031(2) 0.053(2) -0.0007(18) 0.0065(19) -0.0063(18)
C17 0.041(2) 0.044(2) 0.047(2) 0.0056(18) 0.0093(17) -0.0062(18)
C18 0.038(2) 0.0332(19) 0.0311(18) 0.0036(15) 0.0084(14) 0.0026(16)
C19 0.043(2) 0.039(2) 0.059(3) -0.0074(19) 0.0083(18) 0.0068(18)
C20 0.078(3) 0.047(3) 0.099(4) -0.013(3) 0.014(3) -0.018(2)
C21 0.038(2) 0.049(2) 0.047(2) 0.0023(18) 0.0168(17) 0.0041(18)
C22 0.0312(18) 0.0290(18) 0.0234(15) -0.0023(13) 0.0037(13) 0.0014(14)
C23 0.0330(18) 0.0348(19) 0.0277(17) 0.0007(14) 0.0016(14) 0.0052(15)
C24 0.035(2) 0.046(2) 0.044(2) 0.0023(18) 0.0054(16) 0.0118(17)
C25 0.048(2) 0.037(2) 0.044(2) 0.0091(17) 0.0072(17) 0.0025(17)
C26 0.061(3) 0.048(2) 0.035(2) -0.0015(18) -0.0113(18) 0.017(2)
C27 0.0390(19) 0.0358(19) 0.0207(16) -0.0004(14) 0.0047(14) 0.0030(15)
C28 0.037(2) 0.049(2) 0.0311(18) -0.0051(16) 0.0065(15) 0.0029(17)
C29 0.048(3) 0.093(4) 0.049(2) 0.007(2) 0.010(2) 0.022(2)
C30 0.060(3) 0.070(3) 0.070(3) -0.013(2) 0.032(2) -0.013(2)
C31 0.045(2) 0.082(3) 0.035(2) -0.012(2) 0.0133(17) 0.006(2)
C32 0.0372(19) 0.0360(19) 0.0203(16) -0.0036(14) 0.0009(13) 0.0023(15)
C33 0.037(2) 0.043(2) 0.0309(18) -0.0066(16) 0.0026(15) -0.0051(16)
C34 0.037(2) 0.056(2) 0.042(2) -0.0081(19) 0.0076(16) -0.0099(18)
C35 0.049(2) 0.052(3) 0.056(2) -0.019(2) 0.0077(19) -0.012(2)
C36 0.045(2) 0.069(3) 0.035(2) -0.0073(19) -0.0062(17) -0.008(2)

loop_
_atom_type_symbol
_atom_type_description
_atom_type_scat_dispersion_real
_atom_type_scat_dispersion_imag
_atom_type_scat_source
C C 0.0033 0.0016 'International Tables Vol C Tables 4.2.6.8 and 6.1.1.4'
H H 0.0000 0.0000 'International Tables Vol C Tables 4.2.6.8 and 6.1.1.4'
N N 0.0061 0.0033 'International Tables Vol C Tables 4.2.6.8 and 6.1.1.4'
P P 0.1023 0.0942 'International Tables Vol C Tables 4.2.6.8 and 6.1.1.4'

loop_
_geom_angle_atom_site_label_1
_geom_angle_atom_site_label_2
_geom_angle_atom_site_label_3
_geom_angle
C32 P1 C22 134.88(16)
C32 P1 P2 108.00(12)
C22 P1 P2 115.19(12)
C27 P2 P1 94.56(12)
C27 P3 C32 103.82(16)
C3 N1 C1 109.9(3)
C3 N1 C13 116.0(3)
C1 N1 C13 126.9(3)
C1 N2 C2 109.8(3)
C1 N2 C4 132.8(3)
C2 N2 C4 116.4(3)
N2 C1 C22 133.1(3)
N2 C1 N1 103.6(2)
C22 C1 N1 123.2(3)
C3 C2 N2 108.7(3)
C2 C3 N1 108.0(3)
C5 C4 C9 121.0(3)
C5 C4 N2 119.5(3)
C9 C4 N2 118.5(3)
C6 C5 C4 118.1(3)
C6 C5 C10 121.3(3)
C4 C5 C10 120.5(3)
C7 C6 C5 122.1(4)
C8 C7 C6 118.0(4)
C8 C7 C11 121.0(4)
C6 C7 C11 120.9(4)
C7 C8 C9 122.8(4)
C8 C9 C4 117.7(4)
C8 C9 C12 120.9(3)
C4 C9 C12 121.4(3)
C18 C13 C14 121.5(3)
C18 C13 N1 117.9(3)
C14 C13 N1 119.9(3)
C15 C14 C13 117.2(3)
C15 C14 C19 120.5(3)
C13 C14 C19 122.2(3)
C16 C15 C14 122.9(3)
C17 C16 C15 117.8(3)
C17 C16 C20 121.4(4)
C15 C16 C20 120.8(4)
C16 C17 C18 122.2(3)
C13 C18 C17 118.2(3)
C13 C18 C21 121.1(3)
C17 C18 C21 120.7(3)
C1 C22 C23 127.8(3)
C1 C22 P1 112.0(2)
C23 C22 P1 117.5(2)
C24 C23 C25 110.5(3)
C24 C23 C26 106.1(3)
C25 C23 C26 105.7(3)
C24 C23 C22 111.1(3)
C25 C23 C22 112.6(3)
C26 C23 C22 110.6(3)
C28 C27 P3 120.0(2)
C28 C27 P2 118.5(2)
P3 C27 P2 121.5(2)
C29 C28 C30 109.2(4)
C29 C28 C31 109.5(3)
C30 C28 C31 107.5(3)
C29 C28 C27 109.3(3)
C30 C28 C27 109.7(3)
C31 C28 C27 111.5(3)
C33 C32 P1 130.5(2)
C33 C32 P3 117.6(2)
P1 C32 P3 111.85(19)
C34 C33 C35 107.2(3)
C34 C33 C32 113.1(3)
C35 C33 C32 110.3(3)
C34 C33 C36 110.1(3)
C35 C33 C36 107.7(3)
C32 C33 C36 108.4(3)

loop_
_geom_bond_atom_site_label_1
_geom_bond_atom_site_label_2
_geom_bond_distance
P1 C32 1.717(3)
P1 C22 1.761(3)
P1 P2 2.0618(16)
P2 C27 1.737(3)
P3 C27 1.734(4)
P3 C32 1.742(3)
N1 C3 1.400(4)
N1 C1 1.405(4)
N1 C13 1.441(4)
N2 C1 1.394(4)
N2 C2 1.402(4)
N2 C4 1.441(4)
C1 C22 1.405(4)
C2 C3 1.319(5)
C4 C5 1.389(5)
C4 C9 1.399(5)
C5 C6 1.388(5)
C5 C10 1.497(5)
C6 C7 1.382(6)
C7 C8 1.367(6)
C7 C11 1.520(5)
C8 C9 1.387(5)
C9 C12 1.501(5)
C13 C18 1.385(5)
C13 C14 1.399(5)
C14 C15 1.386(5)
C14 C19 1.488(5)
C15 C16 1.377(5)
C16 C17 1.376(5)
C16 C20 1.507(6)
C17 C18 1.389(5)
C18 C21 1.501(5)
C22 C23 1.548(5)
C23 C24 1.521(5)
C23 C25 1.528(5)
C23 C26 1.543(5)
C27 C28 1.527(5)
C28 C29 1.519(5)
C28 C30 1.524(6)
C28 C31 1.526(5)
C32 C33 1.536(5)
C33 C34 1.517(5)
C33 C35 1.530(5)
C33 C36 1.544(5)
